data_4340033
loop_
_publ_author_name
'Meng, Chang-Yu'
'Chen, Hong'
'Wang, Peng'

_publ_section_title
;
 Syntheses, Structures, and Physical Properties of CsRE2Ag3Te5 (RE = Pr,
 Nd, Sm, Gd-Er) and RbRE2Ag3Te5 (RE = Sm, Gd-Dy).
;
_journal_issue 13
_journal_name_full 'Inorganic chemistry'
_journal_page_first 6893
_journal_page_last 6903
_journal_paper_doi 10.1021/ic5007132
_journal_volume 53
_journal_year 2014
_chemical_formula_sum 'Ag1.2 Cs0.4 Pr0.8 Te2'
_chemical_formula_weight 550.54
_chemical_name_systematic
; 
 ? 
;
_space_group_IT_number 63
_symmetry_cell_setting orthorhombic
_symmetry_space_group_name_Hall '-C 2c 2'
_symmetry_space_group_name_H-M 'C m c m'
_atom_sites_solution_primary direct
_atom_sites_solution_secondary difmap
_audit_creation_method SHELXL-97
_cell_angle_alpha 90.00
_cell_angle_beta 90.00
_cell_angle_gamma 90.00
_cell_formula_units_Z 10
_cell_length_a 4.620(2)
_cell_length_b 16.232(8)
_cell_length_c 18.835(10)
_cell_measurement_reflns_used 865
_cell_measurement_temperature 293(2)
_cell_measurement_theta_max 27.4372
_cell_measurement_theta_min 2.1624
_cell_volume 1412.5(12)
_computing_cell_refinement 'CrystalClear (Rigaku Inc., 2007)'
_computing_data_collection 'CrystalClear (Rigaku Inc., 2007)'
_computing_data_reduction 'CrystalClear (Rigaku Inc., 2007)'
_computing_molecular_graphics 'Bruker SHELXTL'
_computing_publication_material 'Bruker SHELXTL'
_computing_structure_refinement 'SHELXL-97 (Sheldrick, 1997)'
_computing_structure_solution 'SHELXS-97 (Sheldrick, 1990)'
_diffrn_ambient_temperature 293(2)
_diffrn_detector_area_resol_mean 13.6612
_diffrn_measured_fraction_theta_full 0.998
_diffrn_measured_fraction_theta_max 0.998
_diffrn_measurement_device_type SCXMini
_diffrn_measurement_method CCD_Profile_fitting
_diffrn_radiation_monochromator graphite
_diffrn_radiation_source 'fine-focus sealed tube'
_diffrn_radiation_type MoK\a
_diffrn_radiation_wavelength 0.71073
_diffrn_reflns_av_R_equivalents 0.0468
_diffrn_reflns_av_sigmaI/netI 0.0273
_diffrn_reflns_limit_h_max 5
_diffrn_reflns_limit_h_min -5
_diffrn_reflns_limit_k_max 20
_diffrn_reflns_limit_k_min -20
_diffrn_reflns_limit_l_max 20
_diffrn_reflns_limit_l_min -24
_diffrn_reflns_number 5400
_diffrn_reflns_theta_full 27.44
_diffrn_reflns_theta_max 27.44
_diffrn_reflns_theta_min 2.16
_exptl_absorpt_coefficient_mu 23.463
_exptl_absorpt_correction_T_max 1.0000
_exptl_absorpt_correction_T_min 0.5370
_exptl_absorpt_correction_type multi-scan
_exptl_crystal_colour 'silvery white'
_exptl_crystal_density_diffrn 6.472
_exptl_crystal_density_method 'not measured'
_exptl_crystal_description chunk
_exptl_crystal_F_000 2296
_exptl_crystal_size_max 0.12
_exptl_crystal_size_mid 0.10
_exptl_crystal_size_min 0.09
_refine_diff_density_max 1.399
_refine_diff_density_min -1.617
_refine_diff_density_rms 0.284
_refine_ls_extinction_coef 0.00011(4)
_refine_ls_extinction_expression Fc^*^=kFc[1+0.001xFc^2^\l^3^/sin(2\q)]^-1/4^
_refine_ls_extinction_method SHELXL
_refine_ls_goodness_of_fit_ref 1.224
_refine_ls_matrix_type full
_refine_ls_number_parameters 38
_refine_ls_number_reflns 924
_refine_ls_number_restraints 0
_refine_ls_restrained_S_all 1.224
_refine_ls_R_factor_all 0.0289
_refine_ls_R_factor_gt 0.0282
_refine_ls_shift/su_max 0.000
_refine_ls_shift/su_mean 0.000
_refine_ls_structure_factor_coef Fsqd
_refine_ls_weighting_details 'calc w=1/[\s^2^(Fo^2^)+(0.0299P)^2^+25.0116P] where P=(Fo^2^+2Fc^2^)/3'
_refine_ls_weighting_scheme calc
_refine_ls_wR_factor_gt 0.0699
_refine_ls_wR_factor_ref 0.0703
_reflns_number_gt 905
_reflns_number_total 924
_reflns_threshold_expression >2sigma(I)
_cod_data_source_file ic5007132_si_002.cif
_cod_data_source_block CsPr2Ag3Te5
_cod_depositor_comments
;
The following automatic conversions were performed:

'_symmetry_cell_setting' value 'Orthorhombic' changed to
'orthorhombic' according to
/usr/data/users/saulius/crontab/automatic-downloads/rss-feeds/ACS/lib/dictionaries/cif_core.dic
dictionary named 'cif_core.dic' version 2.4.2 from
2011-04-26.

'_exptl_absorpt_correction_type' value 'Multi-scan'
changed to 'multi-scan' according to
/usr/data/users/saulius/crontab/automatic-downloads/rss-feeds/ACS/lib/dictionaries/cif_core.dic
dictionary named 'cif_core.dic' version 2.4.2 from 2011-04-26.

Automatic conversion script
Id: cif_fix_values 2281 2013-09-26 08:29:07Z andrius 

 Adding full bibliography for 4340029--4340040.cif.
;
_cod_original_cell_volume 1412.6(12)
_cod_original_sg_symbol_H-M Cmcm
_cod_original_formula_sum 'Ag1.20 Cs0.40 Pr0.80 Te2'
_cod_database_code 4340033

loop_
_symmetry_equiv_pos_as_xyz
'x, y, z'
'-x, -y, z+1/2'
'-x, y, -z+1/2'
'x, -y, -z'
'x+1/2, y+1/2, z'
'-x+1/2, -y+1/2, z+1/2'
'-x+1/2, y+1/2, -z+1/2'
'x+1/2, -y+1/2, -z'
'-x, -y, -z'
'x, y, -z-1/2'
'x, -y, z-1/2'
'-x, y, z'
'-x+1/2, -y+1/2, -z'
'x+1/2, y+1/2, -z-1/2'
'x+1/2, -y+1/2, z-1/2'
'-x+1/2, y+1/2, z'

loop_
_atom_site_label
_atom_site_type_symbol
_atom_site_fract_x
_atom_site_fract_y
_atom_site_fract_z
_atom_site_U_iso_or_equiv
_atom_site_adp_type
_atom_site_occupancy
_atom_site_symmetry_multiplicity
_atom_site_calc_flag
_atom_site_refinement_flags
Cs Cs 0.0000 0.44063(6) 0.2500 0.0221(2) Uani 1 4 d S
Pr Pr 0.0000 0.30917(3) 0.59370(3) 0.01388(17) Uani 1 2 d S
Te1 Te 0.0000 0.94031(4) 0.61973(3) 0.01513(18) Uani 1 2 d S
Te2 Te 0.0000 0.32714(4) 0.07288(3) 0.01355(18) Uani 1 2 d S
Te3 Te 0.0000 0.75382(6) 0.2500 0.0157(2) Uani 1 4 d S
Ag1 Ag 0.0000 0.15915(8) 0.2500 0.0271(3) Uani 1 4 d S
Ag2 Ag 0.0000 0.91430(5) 0.03035(5) 0.0240(2) Uani 1 2 d S

loop_
_atom_site_aniso_label
_atom_site_aniso_U_11
_atom_site_aniso_U_22
_atom_site_aniso_U_33
_atom_site_aniso_U_23
_atom_site_aniso_U_13
_atom_site_aniso_U_12
Cs 0.0247(5) 0.0238(5) 0.0179(4) 0.000 0.000 0.000
Pr 0.0138(3) 0.0181(3) 0.0098(3) 0.0000(2) 0.000 0.000
Te1 0.0177(3) 0.0150(3) 0.0126(3) -0.0001(2) 0.000 0.000
Te2 0.0135(3) 0.0171(3) 0.0101(3) 0.0004(2) 0.000 0.000
Te3 0.0161(5) 0.0221(5) 0.0089(4) 0.000 0.000 0.000
Ag1 0.0226(6) 0.0319(6) 0.0268(6) 0.000 0.000 0.000
Ag2 0.0247(4) 0.0246(4) 0.0226(4) 0.0015(3) 0.000 0.000

loop_
_atom_type_symbol
_atom_type_description
_atom_type_scat_dispersion_real
_atom_type_scat_dispersion_imag
_atom_type_scat_source
Ag Ag -0.8971 1.1015 'International Tables Vol C Tables 4.2.6.8 and 6.1.1.4'
Te Te -0.5308 1.6751 'International Tables Vol C Tables 4.2.6.8 and 6.1.1.4'
Cs Cs -0.3680 2.1192 'International Tables Vol C Tables 4.2.6.8 and 6.1.1.4'
Pr Pr -0.2180 2.8214 'International Tables Vol C Tables 4.2.6.8 and 6.1.1.4'

loop_
_geom_angle_atom_site_label_1
_geom_angle_atom_site_label_2
_geom_angle_atom_site_label_3
_geom_angle
_geom_angle_site_symmetry_1
_geom_angle_site_symmetry_3
Te2 Cs Te2 122.19(5) . 10_556
Te2 Cs Te3 67.39(2) . 5_445
Te2 Cs Te3 67.39(2) 10_556 5_445
Te2 Cs Te3 67.39(2) . 5_545
Te2 Cs Te3 67.39(2) 10_556 5_545
Te3 Cs Te3 74.60(5) 5_445 5_545
Te2 Cs Te1 142.502(18) . 13_566
Te2 Cs Te1 71.80(3) 10_556 13_566
Te3 Cs Te1 139.12(2) 5_445 13_566
Te3 Cs Te1 92.03(3) 5_545 13_566
Te2 Cs Te1 71.80(3) . 6_464
Te2 Cs Te1 142.502(18) 10_556 6_464
Te3 Cs Te1 92.03(3) 5_445 6_464
Te3 Cs Te1 139.12(2) 5_545 6_464
Te1 Cs Te1 120.33(4) 13_566 6_464
Te2 Cs Te1 142.502(18) . 13_466
Te2 Cs Te1 71.80(3) 10_556 13_466
Te3 Cs Te1 92.03(3) 5_445 13_466
Te3 Cs Te1 139.12(2) 5_545 13_466
Te1 Cs Te1 72.98(4) 13_566 13_466
Te1 Cs Te1 78.33(4) 6_464 13_466
Te2 Cs Te1 71.80(3) . 6_564
Te2 Cs Te1 142.502(18) 10_556 6_564
Te3 Cs Te1 139.12(2) 5_445 6_564
Te3 Cs Te1 92.03(3) 5_545 6_564
Te1 Cs Te1 78.33(4) 13_566 6_564
Te1 Cs Te1 72.98(4) 6_464 6_564
Te1 Cs Te1 120.33(4) 13_466 6_564
Te2 Cs Ag1 113.89(2) . 5
Te2 Cs Ag1 113.89(2) 10_556 5
Te3 Cs Ag1 175.77(2) 5_445 5
Te3 Cs Ag1 109.62(4) 5_545 5
Te1 Cs Ag1 42.15(2) 13_566 5
Te1 Cs Ag1 84.70(3) 6_464 5
Te1 Cs Ag1 84.70(3) 13_466 5
Te1 Cs Ag1 42.15(2) 6_564 5
Te2 Cs Ag1 113.89(2) . 5_455
Te2 Cs Ag1 113.89(2) 10_556 5_455
Te3 Cs Ag1 109.62(4) 5_445 5_455
Te3 Cs Ag1 175.77(2) 5_545 5_455
Te1 Cs Ag1 84.70(3) 13_566 5_455
Te1 Cs Ag1 42.15(2) 6_464 5_455
Te1 Cs Ag1 42.15(2) 13_466 5_455
Te1 Cs Ag1 84.70(3) 6_564 5_455
Ag1 Cs Ag1 66.15(4) 5 5_455
Te2 Cs Ag1 61.09(2) . .
Te2 Cs Ag1 61.09(2) 10_556 .
Te3 Cs Ag1 37.30(2) 5_445 .
Te3 Cs Ag1 37.30(2) 5_545 .
Te1 Cs Ag1 119.83(2) 13_566 .
Te1 Cs Ag1 119.83(2) 6_464 .
Te1 Cs Ag1 119.83(2) 13_466 .
Te1 Cs Ag1 119.83(2) 6_564 .
Ag1 Cs Ag1 146.93(2) 5 .
Ag1 Cs Ag1 146.93(2) 5_455 .
Te2 Cs Cs 90.0 . 1_655
Te2 Cs Cs 90.0 10_556 1_655
Te3 Cs Cs 127.30(2) 5_445 1_655
Te3 Cs Cs 52.70(2) 5_545 1_655
Te1 Cs Cs 53.512(19) 13_566 1_655
Te1 Cs Cs 126.488(19) 6_464 1_655
Te1 Cs Cs 126.488(19) 13_466 1_655
Te1 Cs Cs 53.512(19) 6_564 1_655
Ag1 Cs Cs 56.93(2) 5 1_655
Ag1 Cs Cs 123.07(2) 5_455 1_655
Ag1 Cs Cs 90.0 . 1_655
Te3 Pr Te2 166.16(3) 9_566 10_556
Te3 Pr Te1 94.24(2) 9_566 5_545
Te2 Pr Te1 95.26(2) 10_556 5_545
Te3 Pr Te1 94.24(2) 9_566 5_445
Te2 Pr Te1 95.26(2) 10_556 5_445
Te1 Pr Te1 93.21(4) 5_545 5_445
Te3 Pr Te2 83.67(2) 9_566 6_455
Te2 Pr Te2 86.697(19) 10_556 6_455
Te1 Pr Te2 177.82(2) 5_545 6_455
Te1 Pr Te2 87.57(4) 5_445 6_455
Te3 Pr Te2 83.67(2) 9_566 6
Te2 Pr Te2 86.697(19) 10_556 6
Te1 Pr Te2 87.57(4) 5_545 6
Te1 Pr Te2 177.82(2) 5_445 6
Te2 Pr Te2 91.58(4) 6_455 6
Te3 Pr Ag2 138.36(2) 9_566 14_446
Te2 Pr Ag2 47.86(2) 10_556 14_446
Te1 Pr Ag2 104.01(4) 5_545 14_446
Te1 Pr Ag2 48.35(3) 5_445 14_446
Te2 Pr Ag2 78.02(3) 6_455 14_446
Te2 Pr Ag2 133.39(3) 6 14_446
Te3 Pr Ag2 138.36(2) 9_566 14_546
Te2 Pr Ag2 47.86(2) 10_556 14_546
Te1 Pr Ag2 48.35(3) 5_545 14_546
Te1 Pr Ag2 104.01(4) 5_445 14_546
Te2 Pr Ag2 133.39(3) 6_455 14_546
Te2 Pr Ag2 78.02(3) 6 14_546
Ag2 Pr Ag2 77.21(4) 14_446 14_546
Ag2 Te1 Ag2 62.99(4) 10_556 2_575
Ag2 Te1 Ag1 138.16(4) 10_556 9_566
Ag2 Te1 Ag1 158.85(4) 2_575 9_566
Ag2 Te1 Pr 75.44(2) 10_556 5_455
Ag2 Te1 Pr 117.10(3) 2_575 5_455
Ag1 Te1 Pr 76.16(3) 9_566 5_455
Ag2 Te1 Pr 75.44(2) 10_556 5
Ag2 Te1 Pr 117.10(3) 2_575 5
Ag1 Te1 Pr 76.16(3) 9_566 5
Pr Te1 Pr 93.21(4) 5_455 5
Ag2 Te1 Cs 134.28(2) 10_556 13_566
Ag2 Te1 Cs 87.81(4) 2_575 13_566
Ag1 Te1 Cs 75.28(4) 9_566 13_566
Pr Te1 Cs 149.61(3) 5_455 13_566
Pr Te1 Cs 89.91(3) 5 13_566
Ag2 Te1 Cs 134.28(2) 10_556 13_466
Ag2 Te1 Cs 87.81(4) 2_575 13_466
Ag1 Te1 Cs 75.28(4) 9_566 13_466
Pr Te1 Cs 89.91(3) 5_455 13_466
Pr Te1 Cs 149.61(3) 5 13_466
Cs Te1 Cs 72.98(4) 13_566 13_466
Ag2 Te2 Ag2 109.73(5) 5_545 5_445
Ag2 Te2 Pr 76.35(2) 5_545 10_556
Ag2 Te2 Pr 76.35(2) 5_445 10_556
Ag2 Te2 Pr 164.70(3) 5_545 6_454
Ag2 Te2 Pr 78.00(4) 5_445 6_454
Pr Te2 Pr 93.304(19) 10_556 6_454
Ag2 Te2 Pr 78.00(4) 5_545 6_554
Ag2 Te2 Pr 164.70(3) 5_445 6_554
Pr Te2 Pr 93.304(19) 10_556 6_554
Pr Te2 Pr 91.58(4) 6_454 6_554
Ag2 Te2 Cs 90.35(3) 5_545 .
Ag2 Te2 Cs 90.35(3) 5_445 .
Pr Te2 Cs 156.40(3) 10_556 .
Pr Te2 Cs 103.02(3) 6_454 .
Pr Te2 Cs 103.02(3) 6_554 .
Ag1 Te3 Ag1 112.74(7) 5_455 5
Ag1 Te3 Pr 79.530(18) 5_455 9_566
Ag1 Te3 Pr 79.530(18) 5 9_566
Ag1 Te3 Pr 79.530(18) 5_455 2_564
Ag1 Te3 Pr 79.530(18) 5 2_564
Pr Te3 Pr 141.69(4) 9_566 2_564
Ag1 Te3 Cs 160.93(3) 5_455 5
Ag1 Te3 Cs 86.33(5) 5 5
Pr Te3 Cs 105.129(18) 9_566 5
Pr Te3 Cs 105.129(18) 2_564 5
Ag1 Te3 Cs 86.33(5) 5_455 5_455
Ag1 Te3 Cs 160.93(3) 5 5_455
Pr Te3 Cs 105.129(18) 9_566 5_455
Pr Te3 Cs 105.129(18) 2_564 5_455
Cs Te3 Cs 74.60(5) 5 5_455
Te3 Ag1 Te3 112.74(7) 5_545 5_445
Te3 Ag1 Te1 107.724(18) 5_545 2_564
Te3 Ag1 Te1 107.724(18) 5_445 2_564
Te3 Ag1 Te1 107.724(18) 5_545 9_566
Te3 Ag1 Te1 107.724(18) 5_445 9_566
Te1 Ag1 Te1 113.31(6) 2_564 9_566
Te3 Ag1 Cs 156.71(4) 5_545 5_445
Te3 Ag1 Cs 90.56(4) 5_445 5_445
Te1 Ag1 Cs 62.57(3) 2_564 5_445
Te1 Ag1 Cs 62.57(3) 9_566 5_445
Te3 Ag1 Cs 90.56(4) 5_545 5_545
Te3 Ag1 Cs 156.71(4) 5_445 5_545
Te1 Ag1 Cs 62.57(3) 2_564 5_545
Te1 Ag1 Cs 62.57(3) 9_566 5_545
Cs Ag1 Cs 66.15(4) 5_445 5_545
Te3 Ag1 Cs 56.37(3) 5_545 .
Te3 Ag1 Cs 56.37(3) 5_445 .
Te1 Ag1 Cs 123.34(3) 2_564 .
Te1 Ag1 Cs 123.34(3) 9_566 .
Cs Ag1 Cs 146.93(2) 5_445 .
Cs Ag1 Cs 146.93(2) 5_545 .
Te2 Ag2 Te2 109.73(5) 5_455 5
Te2 Ag2 Te1 110.76(3) 5_455 10_556
Te2 Ag2 Te1 110.76(3) 5 10_556
Te2 Ag2 Te1 104.07(3) 5_455 2_574
Te2 Ag2 Te1 104.07(3) 5 2_574
Te1 Ag2 Te1 117.01(4) 10_556 2_574
Te2 Ag2 Ag2 124.82(2) 5_455 9_575
Te2 Ag2 Ag2 124.82(2) 5 9_575
Te1 Ag2 Ag2 59.17(3) 10_556 9_575
Te1 Ag2 Ag2 57.84(5) 2_574 9_575
Te2 Ag2 Pr 55.79(3) 5_455 14_456
Te2 Ag2 Pr 117.28(4) 5 14_456
Te1 Ag2 Pr 56.22(3) 10_556 14_456
Te1 Ag2 Pr 137.88(2) 2_574 14_456
Ag2 Ag2 Pr 100.75(4) 9_575 14_456
Te2 Ag2 Pr 117.28(4) 5_455 14_556
Te2 Ag2 Pr 55.79(3) 5 14_556
Te1 Ag2 Pr 56.22(3) 10_556 14_556
Te1 Ag2 Pr 137.88(2) 2_574 14_556
Ag2 Ag2 Pr 100.75(4) 9_575 14_556
Pr Ag2 Pr 77.21(4) 14_456 14_556

loop_
_geom_bond_atom_site_label_1
_geom_bond_atom_site_label_2
_geom_bond_distance
_geom_bond_site_symmetry_2
Pr Te3 3.1166(16) 9_566
Pr Te2 3.1509(18) 10_556
Pr Te1 3.1794(12) 5_545
Pr Te1 3.1793(12) 5_445
Pr Te2 3.2228(12) 6_455
Pr Te2 3.2228(12) 6
Pr Ag2 3.7024(14) 14_446
Pr Ag2 3.7024(14) 14_546
Te1 Ag2 2.8582(18) 10_556
Te1 Ag2 2.8990(15) 2_575
Te1 Ag1 2.9372(15) 9_566
Te1 Pr 3.1793(12) 5_455
Te1 Pr 3.1793(12) 5
Te2 Ag2 2.8249(12) 5_545
Te2 Ag2 2.8249(12) 5_445
Te2 Pr 3.1509(18) 10_556
Te2 Pr 3.2228(12) 6_454
Te2 Pr 3.2228(12) 6_554
Te3 Ag1 2.7746(14) 5_455
Te3 Ag1 2.7746(14) 5
Te3 Pr 3.1166(16) 9_566
Te3 Pr 3.1166(16) 2_564
Ag1 Te3 2.7746(14) 5_545
Ag1 Te3 2.7746(14) 5_445
Ag1 Te1 2.9372(15) 2_564
Ag1 Te1 2.9372(15) 9_566
Ag2 Te2 2.8249(12) 5_455
Ag2 Te2 2.8249(12) 5
Ag2 Te1 2.8582(18) 10_556
Ag2 Te1 2.8990(15) 2_574
Ag2 Ag2 3.008(2) 9_575
